data_7110785
loop_
_publ_author_name
'Sutton, Liam R.'
'Blake, Alexander J.'
'Cooke, Paul A.'
'Schr\"oder, Martin'

_publ_section_title
;
 A novel alkoxide bridging motif between boron trifluoride and copper(ii)
 in a crown thioether complex
;
_journal_issue 7
_journal_name_full 'Chemical Communications'
_journal_page_first 563
_journal_paper_doi 10.1039/a908778h
_journal_year 2000
_chemical_formula_moiety 'C10 H19 B2 Cu F7 O S4'
_chemical_formula_sum 'C10 H19 B2 Cu F7 O S4'
_chemical_formula_weight 501.65
_chemical_name_common {Cu^II^[14]aneS~4~-OBF~3~}(BF~4~)
_chemical_name_systematic
; 
 [14]aneS~4~-6-oxy(trifluoro)borato-S,S,S,S,-mu-O-copper(II)
 tetrafluoroborate
;
_space_group_IT_number 11
_symmetry_cell_setting monoclinic
_symmetry_space_group_name_Hall '-P 2yb'
_symmetry_space_group_name_H-M 'P 1 21/m 1'
_atom_sites_solution_hydrogens geom
_atom_sites_solution_primary 'heavy atom methods'
_atom_sites_solution_secondary 'from difference map'
_audit_creation_method SHELXL-97
_cell_angle_alpha 90.00
_cell_angle_beta 91.687(7)
_cell_angle_gamma 90.00
_cell_formula_units_Z 2
_cell_length_a 7.6090(6)
_cell_length_b 11.0873(10)
_cell_length_c 10.7640(9)
_cell_measurement_reflns_used 39
_cell_measurement_temperature 298(2)
_cell_measurement_theta_max 17
_cell_measurement_theta_min 12.5
_cell_volume 907.69(13)
_computing_cell_refinement 'STADI-4 (v. 1.07, Stoe & Cie, 1997a)'
_computing_data_collection 'STADI-4 (v. 1.07, Stoe & Cie, 1997a)'
_computing_data_reduction 'X-RED (v. 1.09, Stoe & Cie, 1997b)'
_computing_molecular_graphics 'SHELXTL/PC (Sheldrick, 1997b)'
_computing_publication_material SHELXL-97
_computing_structure_refinement 'SHELXL-97 (Sheldrick, 1997a)'
_computing_structure_solution 'SHELXS-97 (Sheldrick, 1990)'
_diffrn_ambient_temperature 298(2)
_diffrn_measured_fraction_theta_full 0.999
_diffrn_measured_fraction_theta_max 0.999
_diffrn_measurement_device_type 'Stoe STADI-4 four-circle diffractometer'
_diffrn_measurement_method 'omega-theta scans'
_diffrn_radiation_monochromator graphite
_diffrn_radiation_source 'fine-focus sealed tube'
_diffrn_radiation_type MoK\a
_diffrn_radiation_wavelength 0.71073
_diffrn_reflns_av_R_equivalents 0.0727
_diffrn_reflns_av_sigmaI/netI 0.0226
_diffrn_reflns_limit_h_max 9
_diffrn_reflns_limit_h_min -9
_diffrn_reflns_limit_k_max 13
_diffrn_reflns_limit_k_min -8
_diffrn_reflns_limit_l_max 12
_diffrn_reflns_limit_l_min -9
_diffrn_reflns_number 1783
_diffrn_reflns_theta_full 25.01
_diffrn_reflns_theta_max 25.01
_diffrn_reflns_theta_min 2.64
_diffrn_standards_decay_% 'random variation +/-2'
_diffrn_standards_interval_time 60
_diffrn_standards_number 3
_exptl_absorpt_coefficient_mu 1.728
_exptl_absorpt_correction_T_max 0.711
_exptl_absorpt_correction_T_min 0.672
_exptl_absorpt_correction_type numerical
_exptl_crystal_colour 'dark brown'
_exptl_crystal_density_diffrn 1.835
_exptl_crystal_density_meas ?
_exptl_crystal_density_method 'not measured'
_exptl_crystal_description block
_exptl_crystal_F_000 506
_exptl_crystal_size_max 0.25
_exptl_crystal_size_mid 0.24
_exptl_crystal_size_min 0.23
_refine_diff_density_max 0.813
_refine_diff_density_min -0.647
_refine_diff_density_rms 0.085
_refine_ls_extinction_method none
_refine_ls_goodness_of_fit_ref 1.100
_refine_ls_hydrogen_treatment 'riding model'
_refine_ls_matrix_type full
_refine_ls_number_parameters 143
_refine_ls_number_reflns 1688
_refine_ls_number_restraints 124
_refine_ls_restrained_S_all 1.263
_refine_ls_R_factor_all 0.0586
_refine_ls_R_factor_gt 0.0464
_refine_ls_shift/su_max 0.001
_refine_ls_shift/su_mean 0.000
_refine_ls_structure_factor_coef Fsqd
_refine_ls_weighting_details 'w=1/[\s^2^(Fo^2^)+(0.061P)^2^+2.05P] where P=(Fo^2^+2Fc^2^)/3'
_refine_ls_weighting_scheme calc
_refine_ls_wR_factor_gt 0.1182
_refine_ls_wR_factor_ref 0.1325
_reflns_number_gt 1432
_reflns_number_total 1688
_reflns_threshold_expression >2sigma(I)
_cod_data_source_file a908778hsup1.cif
_cod_data_source_block 4s14cu
_cod_depositor_comments
;
The following automatic conversions were performed:

'_geom_bond_publ_flag' value 'Yes' changed to 'yes' according to
/home/saulius/struct/CIF-dictionaries/cif_core.dic dictionary named
'cif_core.dic' version 2.4.2 from 2011-04-26 (17
times).

'_geom_angle_publ_flag' value 'Yes' changed to 'yes'
according to /home/saulius/struct/CIF-dictionaries/cif_core.dic
dictionary named 'cif_core.dic' version 2.4.2 from 2011-04-26 (24
times).

'_geom_torsion_publ_flag' value 'Yes' changed to 'yes'
according to /home/saulius/struct/CIF-dictionaries/cif_core.dic
dictionary named 'cif_core.dic' version 2.4.2 from 2011-04-26 (16
times).

Automatic conversion script
Id: cif_fix_values 1891 2012-01-12 08:04:46Z andrius 

The following automatic conversions were performed:

'_exptl_crystal_density_meas' value 'not measured' was changed to '?'
- the value is perceived as not measured.

Automatic conversion script
Id: cif_fix_values 3008 2015-01-20 13:52:24Z robertas 

The following automatic conversions were performed:

'_refine_ls_weighting_scheme' value 'calc
w=1/[\s^2^(Fo^2^)+(0.061P)^2^+2.05P] where P=(Fo^2^+2Fc^2^)/3' was
changed to 'calc'. New tag '_refine_ls_weighting_details' was
created. The value of the new tag was set to
'w=1/[\s^2^(Fo^2^)+(0.061P)^2^+2.05P] where P=(Fo^2^+2Fc^2^)/3'.

Automatic conversion script
Id: cif_fix_values 3143 2015-03-26 13:38:13Z robertas 

The following automatic conversions were performed:

'_atom_sites_solution_hydrogens' value 'placed geometrically' was
changed to 'geom'.

Automatic conversion script
Id: cif_fix_values 6452 2018-10-05 10:23:21Z andrius 
;
_cod_original_cell_volume 907.69(10)
_cod_original_sg_symbol_H-M P2(1)/m
_cod_database_code 7110785

loop_
_symmetry_equiv_pos_as_xyz
'x, y, z'
'-x, y+1/2, -z'
'-x, -y, -z'
'x, -y-1/2, z'

loop_
_atom_site_label
_atom_site_type_symbol
_atom_site_fract_x
_atom_site_fract_y
_atom_site_fract_z
_atom_site_U_iso_or_equiv
_atom_site_adp_type
_atom_site_occupancy
_atom_site_calc_flag
_atom_site_refinement_flags
_atom_site_disorder_assembly
_atom_site_disorder_group
Cu Cu 0.70121(10) 0.7500 0.78801(8) 0.0363(3) Uani 1 d S . .
S1 S 0.55417(18) 0.90118(13) 0.88160(13) 0.0456(4) Uani 1 d . . .
C2 C 0.5789(8) 1.0125(5) 0.7613(6) 0.0525(15) Uani 1 d . . .
H2A H 0.5232 0.9847 0.6843 0.063 Uiso 1 calc R . .
H2B H 0.5238 1.0876 0.7850 0.063 Uiso 1 calc R . .
C3 C 0.7742(8) 1.0317(5) 0.7439(7) 0.0582(16) Uani 1 d . . .
H3A H 0.8253 1.0670 0.8191 0.070 Uiso 1 calc R . .
H3B H 0.7896 1.0887 0.6767 0.070 Uiso 1 calc R . .
S4 S 0.89142(17) 0.89397(13) 0.70921(15) 0.0498(4) Uani 1 d . . .
C5 C 0.8420(9) 0.8644(6) 0.5453(6) 0.0613(17) Uani 1 d . . .
H5A H 0.7757 0.9321 0.5111 0.074 Uiso 1 calc R . .
H5B H 0.9517 0.8601 0.5019 0.074 Uiso 1 calc R . .
O6 O 0.5826(6) 0.7500 0.5879(5) 0.0473(13) Uani 1 d SDU . .
C6 C 0.7391(10) 0.7500 0.5194(7) 0.0454(18) Uani 1 d S . .
H6A H 0.7047 0.7500 0.4310 0.054 Uiso 1 calc SR . .
C13 C 0.2774(11) 0.7500 0.9364(9) 0.065(3) Uani 1 d S . .
H13A H 0.1527 0.7500 0.9527 0.078 Uiso 1 calc SR . .
H13B H 0.3403 0.7500 1.0161 0.078 Uiso 1 calc SR . .
C14 C 0.3212(7) 0.8657(6) 0.8684(6) 0.0570(16) Uani 1 d . . .
H14A H 0.2542 0.9317 0.9024 0.068 Uiso 1 calc R . .
H14B H 0.2870 0.8574 0.7812 0.068 Uiso 1 calc R . .
B1 B 0.4126(12) 0.7500 0.5251(8) 0.047(2) Uani 1 d SDU . .
F1 F 0.4187(8) 0.7500 0.3990(5) 0.065(2) Uani 0.900(14) d SPDU A 1
F2 F 0.3224(7) 0.8495(6) 0.5586(5) 0.147(5) Uani 0.900(14) d PDU A 1
F1' F 0.285(2) 0.7500 0.610(2) 0.022(11) Uiso 0.100(14) d SPDU A 2
F2' F 0.392(3) 0.8490(9) 0.4530(17) 0.13(3) Uiso 0.100(14) d PDU A 2
B2 B 0.8418(11) 0.7500 1.1390(9) 0.061(3) Uani 1 d SDU . .
F3 F 0.6636(7) 0.7500 1.1409(6) 0.0817(18) Uani 1 d SDU . .
F4 F 0.9316(12) 0.7500 1.2479(7) 0.109(4) Uani 0.777(14) d SPDU B 1
F5 F 0.8976(7) 0.8498(5) 1.0684(6) 0.097(3) Uani 0.777(14) d PDU B 1
F4' F 0.903(3) 0.7500 1.0273(18) 0.110(13) Uiso 0.223(14) d SPDU B 2
F5' F 0.890(2) 0.8510(8) 1.2097(17) 0.132(13) Uiso 0.223(14) d PDU B 2

loop_
_atom_site_aniso_label
_atom_site_aniso_U_11
_atom_site_aniso_U_22
_atom_site_aniso_U_33
_atom_site_aniso_U_23
_atom_site_aniso_U_13
_atom_site_aniso_U_12
Cu 0.0286(5) 0.0319(5) 0.0483(6) 0.000 -0.0010(4) 0.000
S1 0.0420(7) 0.0469(8) 0.0476(8) -0.0121(6) -0.0048(6) 0.0080(6)
C2 0.052(3) 0.031(3) 0.074(4) -0.003(3) -0.010(3) 0.010(2)
C3 0.058(4) 0.031(3) 0.085(4) -0.002(3) -0.007(3) -0.003(3)
S4 0.0320(7) 0.0403(8) 0.0770(10) 0.0025(7) -0.0009(6) -0.0058(6)
C5 0.059(4) 0.058(4) 0.068(4) 0.009(3) 0.017(3) -0.007(3)
O6 0.032(3) 0.066(4) 0.044(3) 0.000 -0.001(2) 0.000
C6 0.042(4) 0.052(5) 0.043(4) 0.000 0.009(3) 0.000
C13 0.041(5) 0.103(8) 0.052(5) 0.000 0.016(4) 0.000
C14 0.035(3) 0.076(4) 0.060(4) -0.011(3) 0.000(3) 0.010(3)
B1 0.042(5) 0.057(5) 0.042(4) 0.000 -0.005(4) 0.000
F1 0.070(4) 0.082(5) 0.041(3) 0.000 -0.012(3) 0.000
F2 0.126(5) 0.201(9) 0.110(5) -0.086(5) -0.061(4) 0.114(6)
B2 0.052(5) 0.066(6) 0.063(6) 0.000 -0.016(5) 0.000
F3 0.054(3) 0.094(5) 0.098(5) 0.000 0.021(3) 0.000
F4 0.112(7) 0.144(10) 0.069(5) 0.000 -0.029(5) 0.000
F5 0.064(3) 0.093(5) 0.135(6) 0.050(4) 0.002(3) -0.006(3)

loop_
_atom_type_symbol
_atom_type_description
_atom_type_scat_dispersion_real
_atom_type_scat_dispersion_imag
_atom_type_scat_source
C C 0.0033 0.0016 'International Tables Vol C Tables 4.2.6.8 and 6.1.1.4'
H H 0.0000 0.0000 'International Tables Vol C Tables 4.2.6.8 and 6.1.1.4'
B B 0.0013 0.0007 'International Tables Vol C Tables 4.2.6.8 and 6.1.1.4'
O O 0.0106 0.0060 'International Tables Vol C Tables 4.2.6.8 and 6.1.1.4'
F F 0.0171 0.0103 'International Tables Vol C Tables 4.2.6.8 and 6.1.1.4'
S S 0.1246 0.1234 'International Tables Vol C Tables 4.2.6.8 and 6.1.1.4'
Cu Cu 0.3201 1.2651 'International Tables Vol C Tables 4.2.6.8 and 6.1.1.4'

loop_
_geom_angle_atom_site_label_1
_geom_angle_atom_site_label_2
_geom_angle_atom_site_label_3
_geom_angle
_geom_angle_site_symmetry_1
_geom_angle_site_symmetry_3
_geom_angle_publ_flag
S1 Cu S1 95.32(8) 4_575 . yes
S1 Cu O6 103.29(9) 4_575 . ?
S1 Cu O6 103.29(9) . . yes
S1 Cu S4 170.92(6) 4_575 . yes
S1 Cu S4 88.58(6) . . yes
O6 Cu S4 83.71(10) . . yes
S1 Cu S4 88.58(6) 4_575 4_575 ?
S1 Cu S4 170.92(6) . 4_575 ?
O6 Cu S4 83.71(10) . 4_575 ?
S4 Cu S4 86.43(8) . 4_575 yes
C2 S1 C14 102.3(3) . . yes
C2 S1 Cu 97.1(2) . . yes
C14 S1 Cu 107.3(2) . . yes
C3 C2 S1 107.9(4) . . yes
C2 C3 S4 113.3(4) . . yes
C3 S4 C5 105.2(3) . . yes
C3 S4 Cu 100.8(2) . . yes
C5 S4 Cu 96.7(2) . . yes
C6 C5 S4 114.8(5) . . yes
C6 O6 B1 120.8(6) . . yes
C6 O6 Cu 100.0(4) . . yes
B1 O6 Cu 139.2(4) . . yes
O6 C6 C5 110.0(4) . . yes
O6 C6 C5 110.0(4) . 4_575 ?
C5 C6 C5 114.0(7) . 4_575 ?
C14 C13 C14 115.2(7) . 4_575 ?
C13 C14 S1 111.9(5) . . yes
F1' B1 F2' 108.2(10) . 4_575 ?
F1' B1 F2' 108.2(10) . . ?
F2' B1 F2' 108.7(14) 4_575 . ?
F1' B1 F2 56.0(5) . 4_575 ?
F2' B1 F2 55.9(10) 4_575 4_575 ?
F2' B1 F2 139.8(12) . 4_575 ?
F1' B1 F2 56.0(5) . . ?
F2' B1 F2 139.8(12) 4_575 . ?
F2' B1 F2 55.9(10) . . ?
F2 B1 F2 109.2(9) 4_575 . yes
F1' B1 F1 135.9(13) . . ?
F2' B1 F1 55.5(8) 4_575 . ?
F2' B1 F1 55.5(8) . . ?
F2 B1 F1 107.3(5) 4_575 . ?
F2 B1 F1 107.3(5) . . yes
F1' B1 O6 109.8(11) . . ?
F2' B1 O6 110.9(10) 4_575 . ?
F2' B1 O6 110.9(10) . . ?
F2 B1 O6 109.3(5) 4_575 . ?
F2 B1 O6 109.3(5) . . yes
F1 B1 O6 114.3(7) . . yes
F4' B2 F4 128.3(14) . . ?
F4' B2 F3 113.6(12) . . ?
F4 B2 F3 118.1(9) . . ?
F4' B2 F5' 114.0(8) . . ?
F4 B2 F5' 53.4(6) . . ?
F3 B2 F5' 103.8(8) . . ?
F4' B2 F5' 114.0(8) . 4_575 ?
F4 B2 F5' 53.4(6) . 4_575 ?
F3 B2 F5' 103.8(8) . 4_575 ?
F5' B2 F5' 106.6(12) . 4_575 ?
F4' B2 F5 51.9(4) . 4_575 ?
F4 B2 F5 108.5(5) . 4_575 ?
F3 B2 F5 108.9(5) . 4_575 ?
F5' B2 F5 147.3(10) . 4_575 ?
F5' B2 F5 65.6(8) 4_575 4_575 ?
F4' B2 F5 51.9(4) . . ?
F4 B2 F5 108.5(5) . . ?
F3 B2 F5 108.9(5) . . ?
F5' B2 F5 65.6(8) . . ?
F5' B2 F5 147.3(10) 4_575 . ?
F5 B2 F5 102.9(8) 4_575 . ?

loop_
_geom_bond_atom_site_label_1
_geom_bond_atom_site_label_2
_geom_bond_distance
_geom_bond_site_symmetry_2
_geom_bond_publ_flag
Cu S1 2.2677(15) 4_575 ?
Cu S1 2.2677(15) . yes
Cu O6 2.311(5) . yes
Cu S4 2.3312(15) . yes
Cu S4 2.3312(15) 4_575 ?
S1 C2 1.802(6) . yes
S1 C14 1.817(6) . yes
C2 C3 1.518(8) . yes
C3 S4 1.813(6) . yes
S4 C5 1.823(7) . yes
C5 C6 1.512(8) . yes
O6 C6 1.419(9) . yes
O6 B1 1.441(10) . yes
C6 C5 1.512(8) 4_575 ?
C13 C14 1.520(8) . yes
C13 C14 1.520(8) 4_575 ?
B1 F1' 1.350(15) . ?
B1 F2' 1.351(11) 4_575 ?
B1 F2' 1.351(11) . ?
B1 F2 1.354(7) 4_575 ?
B1 F2 1.354(7) . yes
B1 F1 1.360(9) . yes
B2 F4' 1.302(14) . ?
B2 F4 1.340(10) . yes
B2 F3 1.357(10) . yes
B2 F5' 1.397(11) . ?
B2 F5' 1.397(11) 4_575 ?
B2 F5 1.414(7) 4_575 ?
B2 F5 1.414(7) . yes

loop_
_geom_torsion_atom_site_label_1
_geom_torsion_atom_site_label_2
_geom_torsion_atom_site_label_3
_geom_torsion_atom_site_label_4
_geom_torsion
_geom_torsion_site_symmetry_1
_geom_torsion_site_symmetry_4
_geom_torsion_publ_flag
S1 Cu S1 C2 -152.57(19) 4_575 . ?
O6 Cu S1 C2 -47.5(2) . . ?
S4 Cu S1 C2 35.7(2) . . ?
S4 Cu S1 C2 92.3(4) 4_575 . ?
S1 Cu S1 C14 -47.2(2) 4_575 . ?
O6 Cu S1 C14 57.8(3) . . ?
S4 Cu S1 C14 141.0(2) . . ?
S4 Cu S1 C14 -162.4(4) 4_575 . ?
C14 S1 C2 C3 -168.5(4) . . yes
Cu S1 C2 C3 -59.0(4) . . ?
S1 C2 C3 S4 56.0(6) . . yes
C2 C3 S4 C5 78.0(5) . . yes
C2 C3 S4 Cu -22.1(5) . . ?
S1 Cu S4 C3 -127.3(4) 4_575 . ?
S1 Cu S4 C3 -11.7(2) . . ?
O6 Cu S4 C3 91.8(2) . . ?
S4 Cu S4 C3 175.9(2) 4_575 . ?
S1 Cu S4 C5 125.8(4) 4_575 . ?
S1 Cu S4 C5 -118.6(2) . . ?
O6 Cu S4 C5 -15.1(2) . . ?
S4 Cu S4 C5 69.0(2) 4_575 . ?
C3 S4 C5 C6 -115.7(5) . . yes
Cu S4 C5 C6 -12.5(5) . . ?
S1 Cu O6 C6 -130.58(5) 4_575 . ?
S1 Cu O6 C6 130.58(5) . . ?
S4 Cu O6 C6 43.54(4) . . ?
S4 Cu O6 C6 -43.54(4) 4_575 . ?
S1 Cu O6 B1 49.42(5) 4_575 . ?
S1 Cu O6 B1 -49.42(5) . . ?
S4 Cu O6 B1 -136.46(4) . . ?
S4 Cu O6 B1 136.46(4) 4_575 . ?
B1 O6 C6 C5 116.8(5) . . yes
Cu O6 C6 C5 -63.2(5) . . ?
B1 O6 C6 C5 -116.8(5) . 4_575 yes
Cu O6 C6 C5 63.2(5) . 4_575 ?
S4 C5 C6 O6 54.6(7) . . yes
S4 C5 C6 C5 -69.6(8) . 4_575 yes
C14 C13 C14 S1 -78.6(8) 4_575 . yes
C2 S1 C14 C13 164.6(5) . . yes
Cu S1 C14 C13 63.0(5) . . ?
C6 O6 B1 F1' 180.000(4) . . ?
Cu O6 B1 F1' 0.000(5) . . ?
C6 O6 B1 F2' 60.4(9) . 4_575 ?
Cu O6 B1 F2' -119.6(9) . 4_575 ?
C6 O6 B1 F2' -60.4(9) . . ?
Cu O6 B1 F2' 119.6(9) . . ?
C6 O6 B1 F2 120.3(5) . 4_575 yes
Cu O6 B1 F2 -59.7(5) . 4_575 yes
C6 O6 B1 F2 -120.3(5) . . yes
Cu O6 B1 F2 59.7(5) . . yes
C6 O6 B1 F1 0.000(2) . . yes
Cu O6 B1 F1 180.000(2) . . yes
